data_2218348
loop_
_publ_author_name
'Jia, Li'
'Ma, Shou-Xin'
'Li, Da-Cheng'

_publ_section_title
;Di-\m-thiosemicarbazide-\k^4^<i>S</i>:<i>S</i>-bis[bis(thiosemicarbazide-\k<i>S</i>)copper(I)]
 diiodide
;
_journal_coeditor_code CF2195
_journal_issue 6
_journal_name_full 'Acta Crystallographica Section E'
_journal_page_first m820
_journal_paper_doi 10.1107/S1600536808014001
_journal_volume 64
_journal_year 2008
_chemical_formula_iupac '[Cu2 (C1 H5 N3 S1)6] I2'
_chemical_formula_moiety 'C6 H30 Cu2 N18 S6 2+, 2 I -'
_chemical_formula_sum 'C6 H30 Cu2 I2 N18 S6'
_chemical_formula_weight 927.72
_chemical_name_systematic
;
Di-\m-thiosemicarbazide-\k^4^S:S-bis[bis(thiosemicarbazide-\kS)copper(I)]
diiodide
;
_space_group_IT_number 15
_symmetry_cell_setting monoclinic
_symmetry_space_group_name_Hall '-C 2yc'
_symmetry_space_group_name_H-M 'C 1 2/c 1'
_atom_sites_solution_hydrogens geom
_atom_sites_solution_primary direct
_atom_sites_solution_secondary difmap
_audit_creation_method SHELXL-97
_cell_angle_alpha 90.00
_cell_angle_beta 105.385(5)
_cell_angle_gamma 90.00
_cell_formula_units_Z 4
_cell_length_a 16.437(4)
_cell_length_b 8.4174(15)
_cell_length_c 22.546(4)
_cell_measurement_reflns_used 4159
_cell_measurement_temperature 273(2)
_cell_measurement_theta_max 27.829
_cell_measurement_theta_min 2.571
_cell_volume 3007.6(11)
_computing_cell_refinement 'SAINT (Bruker, 1997)'
_computing_data_collection 'SMART (Bruker, 1997)'
_computing_data_reduction 'SAINT (Bruker, 1997)'
_computing_molecular_graphics 'SHELXTL (Sheldrick, 2008)'
_computing_publication_material 'SHELXTL (Sheldrick, 2008)'
_computing_structure_refinement 'SHELXL97 (Sheldrick, 2008)'
_computing_structure_solution 'SHELXS97 (Sheldrick, 2008)'
_diffrn_ambient_temperature 273(2)
_diffrn_measured_fraction_theta_full 0.997
_diffrn_measured_fraction_theta_max 0.997
_diffrn_measurement_device_type 'Bruker SMART CCD'
_diffrn_measurement_method '\f and \w'
_diffrn_radiation_monochromator graphite
_diffrn_radiation_source 'fine-focus sealed tube'
_diffrn_radiation_type MoK\a
_diffrn_radiation_wavelength 0.71073
_diffrn_reflns_av_R_equivalents 0.0398
_diffrn_reflns_av_sigmaI/netI 0.0386
_diffrn_reflns_limit_h_max 19
_diffrn_reflns_limit_h_min -19
_diffrn_reflns_limit_k_max 9
_diffrn_reflns_limit_k_min -10
_diffrn_reflns_limit_l_max 14
_diffrn_reflns_limit_l_min -26
_diffrn_reflns_number 7573
_diffrn_reflns_theta_full 25.03
_diffrn_reflns_theta_max 25.03
_diffrn_reflns_theta_min 2.74
_exptl_absorpt_coefficient_mu 3.917
_exptl_absorpt_correction_T_max 0.4661
_exptl_absorpt_correction_T_min 0.2717
_exptl_absorpt_correction_type multi-scan
_exptl_absorpt_process_details '(SADABS; Sheldrick, 1996)'
_exptl_crystal_colour colorless
_exptl_crystal_density_diffrn 2.049
_exptl_crystal_density_method 'not measured'
_exptl_crystal_description block
_exptl_crystal_F_000 1808
_exptl_crystal_size_max 0.45
_exptl_crystal_size_mid 0.37
_exptl_crystal_size_min 0.23
_refine_diff_density_max 0.866
_refine_diff_density_min -0.991
_refine_ls_extinction_method none
_refine_ls_goodness_of_fit_ref 1.008
_refine_ls_hydrogen_treatment constr
_refine_ls_matrix_type full
_refine_ls_number_parameters 154
_refine_ls_number_reflns 2636
_refine_ls_number_restraints 0
_refine_ls_restrained_S_all 1.008
_refine_ls_R_factor_all 0.0470
_refine_ls_R_factor_gt 0.0374
_refine_ls_shift/su_max 0.000
_refine_ls_shift/su_mean 0.000
_refine_ls_structure_factor_coef Fsqd
_refine_ls_weighting_details 'calc w=1/[\s^2^(Fo^2^)+(0.059P)^2^+7.7455P] where P=(Fo^2^+2Fc^2^)/3'
_refine_ls_weighting_scheme calc
_refine_ls_wR_factor_gt 0.0980
_refine_ls_wR_factor_ref 0.1056
_reflns_number_gt 2135
_reflns_number_total 2636
_reflns_threshold_expression I>2\s(I)
_cod_data_source_file cf2195.cif
_cod_data_source_block I
_cod_original_cell_volume 3007.6(10)
_cod_original_sg_symbol_H-M 'C 2/c'
_cod_database_code 2218348
_cod_database_fobs_code 2218348

loop_
_symmetry_equiv_pos_as_xyz
'x, y, z'
'-x, y, -z+1/2'
'x+1/2, y+1/2, z'
'-x+1/2, y+1/2, -z+1/2'
'-x, -y, -z'
'x, -y, z-1/2'
'-x+1/2, -y+1/2, -z'
'x+1/2, -y+1/2, z-1/2'

loop_
_atom_site_type_symbol
_atom_site_label
_atom_site_fract_x
_atom_site_fract_y
_atom_site_fract_z
_atom_site_U_iso_or_equiv
_atom_site_adp_type
_atom_site_calc_flag
_atom_site_refinement_flags
_atom_site_occupancy
Cu Cu1 0.46872(4) -0.07773(6) 0.68532(3) 0.04027(19) Uani d . 1
I I1 0.65686(2) 0.58550(4) 0.582631(19) 0.05668(17) Uani d . 1
N N1 0.5760(3) 0.0278(5) 0.5883(2) 0.0488(11) Uani d . 1
H H1A 0.6145 0.0354 0.5689 0.059 Uiso calc R 1
H H1B 0.5809 -0.0413 0.6171 0.059 Uiso calc R 1
N N2 0.5046(3) 0.2253(5) 0.5297(2) 0.0543(12) Uani d . 1
H H2 0.4618 0.2879 0.5195 0.065 Uiso calc R 1
N N3 0.5685(3) 0.2350(6) 0.4990(2) 0.0617(13) Uani d . 1
H H3A 0.6114 0.1726 0.5091 0.074 Uiso calc R 1
H H3B 0.5647 0.3034 0.4700 0.074 Uiso calc R 1
N N4 0.7280(3) 0.1713(5) 0.7543(3) 0.0783(19) Uani d . 1
H H4A 0.7449 0.2677 0.7531 0.094 Uiso calc R 1
H H4B 0.7643 0.0957 0.7643 0.094 Uiso calc R 1
N N5 0.5934(2) 0.2573(4) 0.7257(2) 0.0407(9) Uani d . 1
H H5 0.5402 0.2375 0.7164 0.049 Uiso calc R 1
N N6 0.6214(3) 0.4144(4) 0.7244(2) 0.0467(11) Uani d . 1
H H6A 0.6746 0.4347 0.7336 0.056 Uiso calc R 1
H H6B 0.5854 0.4904 0.7144 0.056 Uiso calc R 1
N N7 0.2933(3) -0.2581(5) 0.5981(2) 0.0601(14) Uani d . 1
H H7A 0.2449 -0.2781 0.5732 0.072 Uiso calc R 1
H H7B 0.3049 -0.1636 0.6124 0.072 Uiso calc R 1
N N8 0.3286(3) -0.5151(5) 0.5913(2) 0.0492(11) Uani d . 1
H H8 0.3644 -0.5916 0.6010 0.059 Uiso calc R 1
N N9 0.2482(3) -0.5449(5) 0.5508(2) 0.0555(12) Uani d . 1
H H9A 0.2120 -0.4692 0.5409 0.067 Uiso calc R 1
H H9B 0.2355 -0.6387 0.5362 0.067 Uiso calc R 1
S S1 0.42975(7) 0.11539(13) 0.61021(6) 0.0390(3) Uani d . 1
S S2 0.61502(7) -0.05460(13) 0.74208(6) 0.0344(3) Uani d . 1
S S3 0.44805(8) -0.34566(13) 0.66223(6) 0.0423(3) Uani d . 1
C C1 0.5100(3) 0.1217(5) 0.5738(2) 0.0361(10) Uani d . 1
C C2 0.6478(3) 0.1399(5) 0.7409(2) 0.0347(10) Uani d . 1
C C3 0.3498(3) -0.3726(5) 0.6145(2) 0.0360(11) Uani d . 1

loop_
_atom_site_aniso_label
_atom_site_aniso_U_11
_atom_site_aniso_U_22
_atom_site_aniso_U_33
_atom_site_aniso_U_12
_atom_site_aniso_U_13
_atom_site_aniso_U_23
Cu1 0.0445(4) 0.0355(3) 0.0419(4) -0.0033(2) 0.0134(3) 0.0014(3)
I1 0.0626(3) 0.0556(3) 0.0537(3) 0.01216(16) 0.0185(2) 0.01200(17)
N1 0.049(3) 0.056(2) 0.047(3) 0.011(2) 0.023(2) 0.011(2)
N2 0.065(3) 0.052(3) 0.049(3) 0.006(2) 0.020(2) 0.017(2)
N3 0.081(3) 0.063(3) 0.051(3) 0.006(2) 0.035(3) 0.013(2)
N4 0.032(3) 0.043(3) 0.143(6) -0.0066(19) -0.006(3) 0.028(3)
N5 0.030(2) 0.0341(19) 0.057(3) -0.0014(16) 0.0111(18) -0.0001(19)
N6 0.035(2) 0.032(2) 0.069(3) -0.0013(15) 0.006(2) 0.0072(19)
N7 0.044(3) 0.041(2) 0.084(4) 0.008(2) -0.004(2) -0.010(2)
N8 0.046(2) 0.035(2) 0.066(3) 0.0022(18) 0.013(2) -0.010(2)
N9 0.046(3) 0.045(2) 0.073(4) -0.0051(19) 0.010(2) -0.020(2)
S1 0.0362(6) 0.0352(6) 0.0458(8) 0.0042(5) 0.0110(5) 0.0067(5)
S2 0.0296(6) 0.0322(5) 0.0427(7) 0.0013(4) 0.0118(5) 0.0042(5)
S3 0.0418(7) 0.0307(6) 0.0511(8) 0.0054(5) 0.0064(6) -0.0008(5)
C1 0.044(3) 0.028(2) 0.034(3) -0.0051(19) 0.006(2) -0.001(2)
C2 0.031(2) 0.038(2) 0.034(3) -0.0014(19) 0.007(2) 0.009(2)
C3 0.040(3) 0.032(2) 0.041(3) -0.0030(19) 0.019(2) -0.002(2)

loop_
_atom_type_symbol
_atom_type_description
_atom_type_scat_dispersion_real
_atom_type_scat_dispersion_imag
_atom_type_scat_source
C C 0.0033 0.0016 'International Tables Vol C Tables 4.2.6.8 and 6.1.1.4'
H H 0.0000 0.0000 'International Tables Vol C Tables 4.2.6.8 and 6.1.1.4'
N N 0.0061 0.0033 'International Tables Vol C Tables 4.2.6.8 and 6.1.1.4'
I I -0.4742 1.8119 'International Tables Vol C Tables 4.2.6.8 and 6.1.1.4'
Cu Cu 0.3201 1.2651 'International Tables Vol C Tables 4.2.6.8 and 6.1.1.4'
S S 0.1246 0.1234 'International Tables Vol C Tables 4.2.6.8 and 6.1.1.4'

loop_
_geom_angle_atom_site_label_1
_geom_angle_atom_site_label_2
_geom_angle_atom_site_label_3
_geom_angle_site_symmetry_1
_geom_angle_site_symmetry_3
_geom_angle
S1 Cu1 S3 . . 121.59(6)
S1 Cu1 S2 . 2_656 110.09(5)
S3 Cu1 S2 . 2_656 98.91(5)
S1 Cu1 S2 . . 112.03(5)
S3 Cu1 S2 . . 105.28(5)
S2 Cu1 S2 2_656 . 107.55(4)
S1 Cu1 Cu1 . 2_656 135.30(4)
S3 Cu1 Cu1 . 2_656 102.91(4)
S2 Cu1 Cu1 2_656 2_656 54.23(4)
S2 Cu1 Cu1 . 2_656 54.11(4)
C1 N1 H1A . . 120.0
C1 N1 H1B . . 120.0
H1A N1 H1B . . 120.0
C1 N2 N3 . . 120.4(4)
C1 N2 H2 . . 119.8
N3 N2 H2 . . 119.8
N2 N3 H3A . . 120.0
N2 N3 H3B . . 120.0
H3A N3 H3B . . 120.0
C2 N4 H4A . . 120.0
C2 N4 H4B . . 120.0
H4A N4 H4B . . 120.0
C2 N5 N6 . . 120.6(4)
C2 N5 H5 . . 119.7
N6 N5 H5 . . 119.7
N5 N6 H6A . . 120.0
N5 N6 H6B . . 120.0
H6A N6 H6B . . 120.0
C3 N7 H7A . . 120.0
C3 N7 H7B . . 120.0
H7A N7 H7B . . 120.0
C3 N8 N9 . . 121.4(4)
C3 N8 H8 . . 119.3
N9 N8 H8 . . 119.3
N8 N9 H9A . . 120.0
N8 N9 H9B . . 120.0
H9A N9 H9B . . 120.0
C1 S1 Cu1 . . 105.77(16)
C2 S2 Cu1 . 2_656 108.92(16)
C2 S2 Cu1 . . 109.82(16)
Cu1 S2 Cu1 2_656 . 71.66(4)
C3 S3 Cu1 . . 109.23(15)
N2 C1 N1 . . 118.4(5)
N2 C1 S1 . . 118.4(4)
N1 C1 S1 . . 123.2(4)
N4 C2 N5 . . 119.0(4)
N4 C2 S2 . . 119.4(4)
N5 C2 S2 . . 121.6(3)
N8 C3 N7 . . 117.4(5)
N8 C3 S3 . . 118.6(4)
N7 C3 S3 . . 124.0(4)

loop_
_geom_bond_atom_site_label_1
_geom_bond_atom_site_label_2
_geom_bond_site_symmetry_2
_geom_bond_distance
Cu1 S1 . 2.3118(14)
Cu1 S3 . 2.3192(13)
Cu1 S2 2_656 2.4098(13)
Cu1 S2 . 2.4136(14)
Cu1 Cu1 2_656 2.8236(14)
N1 C1 . 1.312(6)
N1 H1A . 0.860
N1 H1B . 0.860
N2 C1 . 1.307(6)
N2 N3 . 1.405(6)
N2 H2 . 0.860
N3 H3A . 0.860
N3 H3B . 0.860
N4 C2 . 1.300(6)
N4 H4A . 0.860
N4 H4B . 0.860
N5 C2 . 1.315(6)
N5 N6 . 1.404(5)
N5 H5 . 0.860
N6 H6A . 0.860
N6 H6B . 0.860
N7 C3 . 1.321(6)
N7 H7A . 0.860
N7 H7B . 0.860
N8 C3 . 1.318(6)
N8 N9 . 1.415(6)
N8 H8 . 0.860
N9 H9A . 0.860
N9 H9B . 0.860
S1 C1 . 1.730(5)
S2 C2 . 1.726(4)
S2 Cu1 2_656 2.4098(13)
S3 C3 . 1.702(5)

loop_
_geom_hbond_atom_site_label_D
_geom_hbond_atom_site_label_H
_geom_hbond_atom_site_label_A
_geom_hbond_site_symmetry_A
_geom_hbond_distance_DH
_geom_hbond_distance_HA
_geom_hbond_distance_DA
_geom_hbond_angle_DHA
N1 H1A N9 3 0.86 2.44 3.219(6) 151.9
N1 H1B S2 . 0.86 2.73 3.426(5) 139.6
N2 H2 I1 5_666 0.86 2.80 3.526(5) 142.6
N3 H3B S3 5_656 0.86 2.95 3.692(5) 144.9
N4 H4A S2 4_656 0.86 2.72 3.446(4) 142.4
N4 H4B N6 4_646 0.86 2.38 3.225(6) 167.0
N5 H5 S1 . 0.86 2.79 3.424(4) 131.9
N6 H6A N4 4_656 0.86 2.52 3.225(6) 139.2
N7 H7B I1 3_445 0.86 3.15 3.620(4) 117.0
N8 H8 S1 1_545 0.86 2.68 3.499(4) 160.5
N9 H9B I1 3_435 0.86 2.98 3.608(5) 131.6
